data_7716224
loop_
_publ_author_name
'You, Shuhao'
'Shi, Wenyu'
'Ouyang, Ruoxue'
'Wang, Yang'
'Shi, Xiaochao'

_publ_section_title
;
 Synthesis of bis(oxazoline)-based rare-earth metal complexes and their
 catalytic performance in the polymerization of isoprene and polar
 <i>ortho</i>-methoxystyrene.
;
_journal_issue 25
_journal_name_full 'Dalton transactions (Cambridge, England : 2003)'
_journal_page_first 10563
_journal_page_last 10570
_journal_paper_doi 10.1039/d4dt01036a
_journal_volume 53
_journal_year 2024
_chemical_formula_moiety 'C29 H49 Lu N2 O3 Si2'
_chemical_formula_sum 'C29 H52 Lu N2 O3 Si2'
_chemical_formula_weight 707.87
_chemical_name_systematic Ph-Box-Lu
_space_group_crystal_system triclinic
_space_group_IT_number 2
_space_group_name_Hall '-P 1'
_space_group_name_H-M_alt 'P -1'
_atom_sites_solution_hydrogens geom
_atom_sites_solution_primary iterative
_audit_creation_date 2023-07-12
_audit_creation_method
;
Olex2 1.2
(compiled 2018.05.29 svn.r3508 for OlexSys, GUI svn.r5506)
;
_audit_update_record
;
2024-04-07 deposited with the CCDC.	2024-05-29 downloaded from the CCDC.
;
_cell_angle_alpha 92.6780(10)
_cell_angle_beta 100.7490(10)
_cell_angle_gamma 112.1510(10)
_cell_formula_units_Z 2
_cell_length_a 10.3467(4)
_cell_length_b 11.7319(4)
_cell_length_c 14.9386(5)
_cell_measurement_reflns_used 9284
_cell_measurement_temperature 150(2)
_cell_measurement_theta_max 27.48
_cell_measurement_theta_min 2.25
_cell_volume 1636.33(10)
_computing_cell_refinement 'SAINT V8.40B (?, 2016)'
_computing_data_reduction 'SAINT V8.40B (?, 2016)'
_computing_molecular_graphics 'Olex2 (Dolomanov et al., 2009)'
_computing_publication_material 'Olex2 (Dolomanov et al., 2009)'
_computing_structure_refinement 'ShelXL (Sheldrick, 2015)'
_computing_structure_solution 'olex2.solve (Bourhis et al., 2015)'
_diffrn_ambient_temperature 150.0
_diffrn_measured_fraction_theta_full 0.985
_diffrn_measured_fraction_theta_max 0.986
_diffrn_measurement_device_type 'Bruker APEX-II CCD'
_diffrn_measurement_method '\f and \w scans'
_diffrn_radiation_type MoK\a
_diffrn_radiation_wavelength 0.71073
_diffrn_reflns_av_R_equivalents 0.0483
_diffrn_reflns_av_unetI/netI 0.0359
_diffrn_reflns_Laue_measured_fraction_full 0.985
_diffrn_reflns_Laue_measured_fraction_max 0.986
_diffrn_reflns_limit_h_max 13
_diffrn_reflns_limit_h_min -13
_diffrn_reflns_limit_k_max 15
_diffrn_reflns_limit_k_min -15
_diffrn_reflns_limit_l_max 19
_diffrn_reflns_limit_l_min -19
_diffrn_reflns_number 47958
_diffrn_reflns_point_group_measured_fraction_full 0.985
_diffrn_reflns_point_group_measured_fraction_max 0.986
_diffrn_reflns_theta_full 25.242
_diffrn_reflns_theta_max 27.504
_diffrn_reflns_theta_min 2.202
_diffrn_standards_number 0
_exptl_absorpt_coefficient_mu 3.119
_exptl_absorpt_correction_T_max 0.7456
_exptl_absorpt_correction_T_min 0.5446
_exptl_crystal_colour 'clear light yellow'
_exptl_crystal_colour_lustre clear
_exptl_crystal_colour_modifier light
_exptl_crystal_colour_primary yellow
_exptl_crystal_density_diffrn 1.437
_exptl_crystal_description block
_exptl_crystal_F_000 726
_exptl_crystal_size_max 0.3
_exptl_crystal_size_mid 0.1
_exptl_crystal_size_min 0.1
_refine_diff_density_max 0.856
_refine_diff_density_min -0.822
_refine_diff_density_rms 0.082
_refine_ls_extinction_method none
_refine_ls_goodness_of_fit_ref 0.963
_refine_ls_hydrogen_treatment constr
_refine_ls_matrix_type full
_refine_ls_number_parameters 344
_refine_ls_number_reflns 7444
_refine_ls_number_restraints 0
_refine_ls_restrained_S_all 0.963
_refine_ls_R_factor_all 0.0181
_refine_ls_R_factor_gt 0.0176
_refine_ls_shift/su_max 0.004
_refine_ls_shift/su_mean 0.000
_refine_ls_structure_factor_coef Fsqd
_refine_ls_weighting_details 'w=1/[\s^2^(Fo^2^)+(0.0359P)^2^+0.4621P] where P=(Fo^2^+2Fc^2^)/3'
_refine_ls_weighting_scheme calc
_refine_ls_wR_factor_gt 0.0521
_refine_ls_wR_factor_ref 0.0524
_reflns_Friedel_coverage 0.000
_reflns_number_gt 7298
_reflns_number_total 7444
_reflns_threshold_expression 'I > 2\s(I)'
_cod_data_source_file d4dt01036a2.cif
_cod_data_source_block ph-box-lu-20230711
_cod_depositor_comments 'Adding full bibliography for 7716223--7716225.cif.'
_cod_database_code 7716224
_shelx_shelxl_version_number 2018/3
_shelx_space_group_comment
;
The symmetry employed for this shelxl refinement is uniquely defined
by the following loop, which should always be used as a source of
symmetry information in preference to the above space-group names.
They are only intended as comments.
;
_shelx_estimated_absorpt_t_max 0.746
_shelx_estimated_absorpt_t_min 0.455
_olex2_refinement_description
;
1. Fixed Uiso
 At 1.2 times of:
  All C(H) groups, All C(H,H) groups
 At 1.5 times of:
  All C(H,H,H) groups
2.a Secondary CH2 refined with riding coordinates:
 C9(H9A,H9B), C14(H14A,H14B), C22(H22A,H22B), C26(H26A,H26B), C27(H27A,H27B),
 C28(H28A,H28B), C29(H29A,H29B)
2.b Aromatic/amide H refined with riding coordinates:
 C1(H1), C2(H2), C4(H4), C5(H5), C6(H6)
2.c Idealised Me refined as rotating group:
 C11(H11A,H11B,H11C), C12(H12A,H12B,H12C), C16(H16A,H16B,H16C), C17(H17A,H17B,
 H17C), C19(H19A,H19B,H19C), C20(H20A,H20B,H20C), C21(H21A,H21B,H21C), C23(H23A,
 H23B,H23C), C24(H24A,H24B,H24C), C25(H25A,H25B,H25C)
;
_olex2_submission_special_instructions 'No special instructions were received'

loop_
_space_group_symop_operation_xyz
'x, y, z'
'-x, -y, -z'

loop_
_atom_site_label
_atom_site_type_symbol
_atom_site_fract_x
_atom_site_fract_y
_atom_site_fract_z
_atom_site_U_iso_or_equiv
_atom_site_adp_type
_atom_site_occupancy
_atom_site_site_symmetry_order
_atom_site_calc_flag
_atom_site_refinement_flags_posn
_atom_site_refinement_flags_adp
_atom_site_refinement_flags_occupancy
_atom_site_disorder_assembly
_atom_site_disorder_group
Lu1 Lu 0.51996(2) 0.80453(2) 0.73923(2) 0.01702(4) Uani 1 1 d . . . . .
Si1 Si 0.31936(6) 0.59905(5) 0.88644(4) 0.02465(10) Uani 1 1 d . . . . .
Si2 Si 0.84629(6) 1.09590(5) 0.83095(4) 0.02710(11) Uani 1 1 d . . . . .
O1 O 0.58611(16) 0.45801(13) 0.69148(10) 0.0262(3) Uani 1 1 d . . . . .
O2 O 0.20614(15) 0.51922(12) 0.51336(10) 0.0255(3) Uani 1 1 d . . . . .
O3 O 0.41479(17) 0.95026(14) 0.75618(11) 0.0293(3) Uani 1 1 d . . . . .
N1 N 0.60956(17) 0.65695(15) 0.71633(11) 0.0196(3) Uani 1 1 d . . . . .
N2 N 0.36195(15) 0.69672(13) 0.60354(10) 0.0183(3) Uani 1 1 d . . . . .
C1 C 0.1233(2) 0.16601(19) 0.60160(16) 0.0339(4) Uani 1 1 d . . . . .
H1 H 0.041336 0.121475 0.624700 0.041 Uiso 1 1 calc R . . . .
C2 C 0.1921(2) 0.29315(18) 0.62483(14) 0.0278(4) Uani 1 1 d . . . . .
H2 H 0.156948 0.335289 0.663746 0.033 Uiso 1 1 calc R . . . .
C3 C 0.31256(19) 0.36019(15) 0.59178(12) 0.0208(3) Uani 1 1 d . . . . .
C4 C 0.3611(2) 0.29639(18) 0.53418(13) 0.0270(4) Uani 1 1 d . . . . .
H4 H 0.442635 0.340676 0.510673 0.032 Uiso 1 1 calc R . . . .
C5 C 0.2917(2) 0.16901(19) 0.51073(15) 0.0313(4) Uani 1 1 d . . . . .
H5 H 0.325649 0.126674 0.471091 0.038 Uiso 1 1 calc R . . . .
C6 C 0.1731(2) 0.10315(18) 0.54483(16) 0.0331(5) Uani 1 1 d . . . . .
H6 H 0.126263 0.015665 0.529431 0.040 Uiso 1 1 calc R . . . .
C7 C 0.38857(19) 0.49712(15) 0.61954(12) 0.0198(3) Uani 1 1 d . . . . .
C8 C 0.52707(19) 0.54311(16) 0.67644(12) 0.0194(3) Uani 1 1 d . . . . .
C9 C 0.7160(2) 0.51850(18) 0.76043(14) 0.0293(4) Uani 1 1 d . . . . .
H9A H 0.793043 0.494644 0.746687 0.035 Uiso 1 1 calc R . . . .
H9B H 0.700772 0.497063 0.822014 0.035 Uiso 1 1 calc R . . . .
C10 C 0.75312(19) 0.65691(17) 0.75562(13) 0.0230(3) Uani 1 1 d . . . . .
C11 C 0.8188(2) 0.7315(2) 0.85039(14) 0.0314(4) Uani 1 1 d . . . . .
H11A H 0.831121 0.817960 0.846370 0.047 Uiso 1 1 calc GR . . . .
H11B H 0.912176 0.728097 0.873735 0.047 Uiso 1 1 calc GR . . . .
H11C H 0.755607 0.696487 0.892196 0.047 Uiso 1 1 calc GR . . . .
C12 C 0.8510(2) 0.7033(2) 0.68887(15) 0.0321(4) Uani 1 1 d . . . . .
H12A H 0.810340 0.647805 0.630692 0.048 Uiso 1 1 calc GR . . . .
H12B H 0.945737 0.704566 0.715307 0.048 Uiso 1 1 calc GR . . . .
H12C H 0.859912 0.787318 0.677747 0.048 Uiso 1 1 calc GR . . . .
C13 C 0.32517(18) 0.57553(16) 0.58312(12) 0.0191(3) Uani 1 1 d . . . . .
C14 C 0.1875(2) 0.61731(18) 0.46573(14) 0.0309(4) Uani 1 1 d . . . . .
H14A H 0.084630 0.599793 0.443834 0.037 Uiso 1 1 calc R . . . .
H14B H 0.233354 0.628219 0.412453 0.037 Uiso 1 1 calc R . . . .
C15 C 0.26017(19) 0.73242(16) 0.53736(12) 0.0211(3) Uani 1 1 d . . . . .
C16 C 0.3407(2) 0.84655(19) 0.49542(14) 0.0316(4) Uani 1 1 d . . . . .
H16A H 0.395076 0.916228 0.544211 0.047 Uiso 1 1 calc GR . . . .
H16B H 0.272413 0.867904 0.452028 0.047 Uiso 1 1 calc GR . . . .
H16C H 0.406611 0.829088 0.463006 0.047 Uiso 1 1 calc GR . . . .
C17 C 0.1500(2) 0.7522(2) 0.58389(15) 0.0303(4) Uani 1 1 d . . . . .
H17A H 0.095280 0.675092 0.606107 0.045 Uiso 1 1 calc GR . . . .
H17B H 0.084892 0.775920 0.539688 0.045 Uiso 1 1 calc GR . . . .
H17C H 0.198892 0.818208 0.635850 0.045 Uiso 1 1 calc GR . . . .
C18 C 0.7330(2) 0.97426(16) 0.73389(13) 0.0244(3) Uani 1 1 d . . . . .
C19 C 0.7764(3) 1.0717(2) 0.93890(17) 0.0410(5) Uani 1 1 d . . . . .
H19A H 0.681410 1.074605 0.928071 0.062 Uiso 1 1 calc GR . . . .
H19B H 0.841661 1.137260 0.988263 0.062 Uiso 1 1 calc GR . . . .
H19C H 0.769811 0.990696 0.956707 0.062 Uiso 1 1 calc GR . . . .
C20 C 1.0332(2) 1.1007(3) 0.8613(2) 0.0508(6) Uani 1 1 d . . . . .
H20A H 1.090561 1.166903 0.912035 0.076 Uiso 1 1 calc GR . . . .
H20B H 1.076375 1.116740 0.807698 0.076 Uiso 1 1 calc GR . . . .
H20C H 1.029922 1.020815 0.879936 0.076 Uiso 1 1 calc GR . . . .
C21 C 0.8639(3) 1.2545(2) 0.80236(19) 0.0464(6) Uani 1 1 d . . . . .
H21A H 0.769739 1.259093 0.791637 0.070 Uiso 1 1 calc GR . . . .
H21B H 0.902319 1.270216 0.746881 0.070 Uiso 1 1 calc GR . . . .
H21C H 0.928945 1.317025 0.853639 0.070 Uiso 1 1 calc GR . . . .
C22 C 0.4724(2) 0.74282(18) 0.88167(13) 0.0264(4) Uani 1 1 d . . . . .
H22A H 0.559387 0.735746 0.917064 0.032 Uiso 1 1 calc R . . . .
H22B H 0.460170 0.811629 0.915133 0.032 Uiso 1 1 calc R . . . .
C23 C 0.3634(3) 0.4596(2) 0.87087(16) 0.0366(5) Uani 1 1 d . . . . .
H23A H 0.285202 0.385990 0.881602 0.055 Uiso 1 1 calc GR . . . .
H23B H 0.452021 0.471669 0.914743 0.055 Uiso 1 1 calc GR . . . .
H23C H 0.375891 0.448200 0.808113 0.055 Uiso 1 1 calc GR . . . .
C24 C 0.1596(2) 0.5787(2) 0.79327(17) 0.0396(5) Uani 1 1 d . . . . .
H24A H 0.138977 0.653480 0.796889 0.059 Uiso 1 1 calc GR . . . .
H24B H 0.076628 0.507073 0.801229 0.059 Uiso 1 1 calc GR . . . .
H24C H 0.180049 0.564793 0.733168 0.059 Uiso 1 1 calc GR . . . .
C25 C 0.2588(3) 0.5952(3) 0.99723(18) 0.0462(6) Uani 1 1 d . . . . .
H25A H 0.220571 0.659267 1.003377 0.069 Uiso 1 1 calc GR . . . .
H25B H 0.340069 0.610909 1.048663 0.069 Uiso 1 1 calc GR . . . .
H25C H 0.184053 0.513515 0.997643 0.069 Uiso 1 1 calc GR . . . .
C26 C 0.4524(3) 1.0691(2) 0.72072(16) 0.0357(5) Uani 1 1 d . . . . .
H26A H 0.385926 1.061676 0.661704 0.043 Uiso 1 1 calc R . . . .
H26B H 0.551086 1.098617 0.710612 0.043 Uiso 1 1 calc R . . . .
C27 C 0.4411(4) 1.1577(3) 0.7926(3) 0.0556(8) Uani 1 1 d . . . . .
H27A H 0.376840 1.197662 0.765256 0.067 Uiso 1 1 calc R . . . .
H27B H 0.536367 1.223079 0.820454 0.067 Uiso 1 1 calc R . . . .
C28 C 0.3796(3) 1.0779(3) 0.86475(19) 0.0515(7) Uani 1 1 d . . . . .
H28A H 0.455634 1.086708 0.919001 0.062 Uiso 1 1 calc R . . . .
H28B H 0.305509 1.100537 0.884908 0.062 Uiso 1 1 calc R . . . .
C29 C 0.3170(3) 0.9508(2) 0.8154(2) 0.0449(6) Uani 1 1 d . . . . .
H29A H 0.311495 0.889015 0.859038 0.054 Uiso 1 1 calc R . . . .
H29B H 0.219745 0.931805 0.778365 0.054 Uiso 1 1 calc R . . . .

loop_
_atom_site_aniso_label
_atom_site_aniso_U_11
_atom_site_aniso_U_22
_atom_site_aniso_U_33
_atom_site_aniso_U_23
_atom_site_aniso_U_13
_atom_site_aniso_U_12
Lu1 0.01726(5) 0.01505(5) 0.01749(5) 0.00086(3) 0.00314(3) 0.00544(3)
Si1 0.0275(3) 0.0248(2) 0.0223(2) 0.00811(18) 0.0076(2) 0.0094(2)
Si2 0.0219(2) 0.0208(2) 0.0321(3) 0.00269(19) 0.0036(2) 0.00233(19)
O1 0.0277(7) 0.0209(6) 0.0296(7) 0.0004(5) -0.0019(6) 0.0132(6)
O2 0.0252(7) 0.0200(6) 0.0266(7) -0.0010(5) -0.0049(5) 0.0090(5)
O3 0.0327(8) 0.0257(7) 0.0343(8) 0.0015(6) 0.0104(6) 0.0156(6)
N1 0.0181(7) 0.0206(7) 0.0204(7) 0.0025(6) 0.0022(6) 0.0090(6)
N2 0.0186(7) 0.0184(7) 0.0186(6) 0.0039(5) 0.0032(5) 0.0084(5)
C1 0.0232(9) 0.0267(10) 0.0412(11) 0.0051(8) 0.0004(8) 0.0011(8)
C2 0.0237(9) 0.0265(9) 0.0299(10) 0.0009(7) 0.0041(7) 0.0073(7)
C3 0.0226(8) 0.0166(8) 0.0210(8) 0.0028(6) 0.0003(6) 0.0075(6)
C4 0.0324(10) 0.0231(9) 0.0254(9) 0.0019(7) 0.0056(7) 0.0112(8)
C5 0.0375(11) 0.0252(9) 0.0308(10) -0.0038(8) -0.0016(8) 0.0171(8)
C6 0.0300(10) 0.0172(8) 0.0418(11) -0.0019(7) -0.0112(8) 0.0074(7)
C7 0.0212(8) 0.0166(7) 0.0209(8) 0.0011(6) 0.0042(6) 0.0068(6)
C8 0.0225(8) 0.0191(7) 0.0195(7) 0.0041(6) 0.0056(6) 0.0107(6)
C9 0.0282(9) 0.0264(9) 0.0312(10) 0.0018(7) -0.0041(8) 0.0137(8)
C10 0.0212(8) 0.0248(8) 0.0245(8) 0.0029(7) 0.0009(7) 0.0126(7)
C11 0.0288(10) 0.0325(10) 0.0282(9) -0.0017(8) -0.0051(8) 0.0128(8)
C12 0.0251(9) 0.0387(11) 0.0384(11) 0.0090(9) 0.0086(8) 0.0179(8)
C13 0.0172(8) 0.0206(8) 0.0177(7) 0.0005(6) 0.0044(6) 0.0055(6)
C14 0.0364(10) 0.0259(9) 0.0272(9) 0.0003(7) -0.0061(8) 0.0151(8)
C15 0.0226(8) 0.0212(8) 0.0203(8) 0.0035(6) 0.0023(6) 0.0104(7)
C16 0.0384(11) 0.0290(10) 0.0281(9) 0.0117(8) 0.0078(8) 0.0126(8)
C17 0.0284(10) 0.0374(10) 0.0320(10) 0.0071(8) 0.0065(8) 0.0202(8)
C18 0.0242(9) 0.0202(8) 0.0273(9) 0.0025(7) 0.0063(7) 0.0068(7)
C19 0.0389(13) 0.0416(13) 0.0311(11) 0.0010(9) 0.0051(10) 0.0049(10)
C20 0.0238(11) 0.0532(15) 0.0637(17) 0.0057(12) -0.0004(11) 0.0071(10)
C21 0.0553(15) 0.0209(10) 0.0524(14) 0.0038(9) 0.0077(12) 0.0052(10)
C22 0.0276(9) 0.0266(9) 0.0228(8) 0.0023(7) 0.0075(7) 0.0073(7)
C23 0.0482(13) 0.0319(10) 0.0323(10) 0.0069(8) 0.0085(9) 0.0186(10)
C24 0.0266(10) 0.0398(12) 0.0462(13) 0.0190(10) 0.0042(9) 0.0065(9)
C25 0.0609(16) 0.0453(13) 0.0389(13) 0.0129(10) 0.0286(12) 0.0189(12)
C26 0.0466(12) 0.0330(10) 0.0364(11) 0.0108(9) 0.0087(9) 0.0250(10)
C27 0.0667(19) 0.0314(12) 0.074(2) -0.0043(13) 0.0197(16) 0.0242(13)
C28 0.0468(14) 0.0649(17) 0.0473(14) -0.0118(12) 0.0082(12) 0.0301(13)
C29 0.0477(14) 0.0450(13) 0.0584(15) 0.0089(11) 0.0295(12) 0.0277(11)

loop_
_atom_type_symbol
_atom_type_description
_atom_type_scat_dispersion_real
_atom_type_scat_dispersion_imag
_atom_type_scat_source
C C 0.0033 0.0016 'International Tables Vol C Tables 4.2.6.8 and 6.1.1.4'
H H 0.0000 0.0000 'International Tables Vol C Tables 4.2.6.8 and 6.1.1.4'
Lu Lu -0.4720 5.8584 'International Tables Vol C Tables 4.2.6.8 and 6.1.1.4'
N N 0.0061 0.0033 'International Tables Vol C Tables 4.2.6.8 and 6.1.1.4'
O O 0.0106 0.0060 'International Tables Vol C Tables 4.2.6.8 and 6.1.1.4'
Si Si 0.0817 0.0704 'International Tables Vol C Tables 4.2.6.8 and 6.1.1.4'

loop_
_geom_angle_atom_site_label_1
_geom_angle_atom_site_label_2
_geom_angle_atom_site_label_3
_geom_angle
_geom_angle_site_symmetry_1
_geom_angle_site_symmetry_3
_geom_angle_publ_flag
N1 Lu1 O3 176.60(5) . . ?
N1 Lu1 N2 81.26(5) . . ?
N1 Lu1 C18 94.80(6) . . ?
N1 Lu1 C22 92.53(6) . . ?
N2 Lu1 O3 95.43(5) . . ?
N2 Lu1 C18 119.43(6) . . ?
N2 Lu1 C22 120.33(6) . . ?
C18 Lu1 O3 87.52(6) . . ?
C22 Lu1 O3 88.45(6) . . ?
C22 Lu1 C18 120.21(7) . . ?
C22 Si1 C23 111.20(10) . . ?
C22 Si1 C24 110.77(9) . . ?
C22 Si1 C25 113.71(11) . . ?
C23 Si1 C24 107.83(11) . . ?
C23 Si1 C25 106.87(11) . . ?
C25 Si1 C24 106.13(13) . . ?
C18 Si2 C19 112.96(10) . . ?
C18 Si2 C20 111.61(12) . . ?
C18 Si2 C21 111.55(11) . . ?
C19 Si2 C20 106.09(13) . . ?
C21 Si2 C19 107.84(13) . . ?
C21 Si2 C20 106.40(13) . . ?
C8 O1 C9 106.43(14) . . ?
C13 O2 C14 105.88(14) . . ?
C26 O3 Lu1 126.36(13) . . ?
C26 O3 C29 104.85(17) . . ?
C29 O3 Lu1 128.14(14) . . ?
C8 N1 Lu1 122.24(12) . . ?
C8 N1 C10 106.93(14) . . ?
C10 N1 Lu1 129.80(11) . . ?
C13 N2 Lu1 121.17(11) . . ?
C13 N2 C15 107.15(14) . . ?
C15 N2 Lu1 130.14(11) . . ?
C2 C1 C6 120.4(2) . . ?
C1 C2 C3 120.72(19) . . ?
C2 C3 C7 120.22(16) . . ?
C4 C3 C2 118.49(17) . . ?
C4 C3 C7 121.28(17) . . ?
C5 C4 C3 120.73(19) . . ?
C6 C5 C4 120.3(2) . . ?
C5 C6 C1 119.41(18) . . ?
C8 C7 C3 118.60(15) . . ?
C13 C7 C3 119.15(15) . . ?
C13 C7 C8 122.08(15) . . ?
O1 C8 C7 115.32(15) . . ?
N1 C8 O1 114.84(16) . . ?
N1 C8 C7 129.83(16) . . ?
O1 C9 C10 104.15(14) . . ?
N1 C10 C9 101.33(14) . . ?
N1 C10 C11 112.29(15) . . ?
N1 C10 C12 109.63(15) . . ?
C11 C10 C9 111.19(16) . . ?
C11 C10 C12 111.68(17) . . ?
C12 C10 C9 110.25(16) . . ?
O2 C13 C7 114.95(15) . . ?
N2 C13 O2 114.21(15) . . ?
N2 C13 C7 130.83(16) . . ?
O2 C14 C15 104.39(15) . . ?
N2 C15 C14 102.03(14) . . ?
N2 C15 C16 110.75(15) . . ?
N2 C15 C17 110.69(14) . . ?
C16 C15 C14 111.60(16) . . ?
C16 C15 C17 111.57(16) . . ?
C17 C15 C14 109.82(17) . . ?
Si2 C18 Lu1 125.37(9) . . ?
Si1 C22 Lu1 120.60(9) . . ?
O3 C26 C27 106.1(2) . . ?
C26 C27 C28 105.3(2) . . ?
C29 C28 C27 103.1(2) . . ?
O3 C29 C28 104.6(2) . . ?

loop_
_geom_bond_atom_site_label_1
_geom_bond_atom_site_label_2
_geom_bond_distance
_geom_bond_site_symmetry_2
_geom_bond_publ_flag
Lu1 O3 2.3741(14) . ?
Lu1 N1 2.2907(16) . ?
Lu1 N2 2.3122(14) . ?
Lu1 C18 2.3669(18) . ?
Lu1 C22 2.3581(19) . ?
Si1 C22 1.843(2) . ?
Si1 C23 1.872(2) . ?
Si1 C24 1.881(2) . ?
Si1 C25 1.873(2) . ?
Si2 C18 1.8503(19) . ?
Si2 C19 1.878(3) . ?
Si2 C20 1.880(3) . ?
Si2 C21 1.878(2) . ?
O1 C8 1.360(2) . ?
O1 C9 1.438(2) . ?
O2 C13 1.372(2) . ?
O2 C14 1.436(2) . ?
O3 C26 1.453(3) . ?
O3 C29 1.464(3) . ?
N1 C8 1.320(2) . ?
N1 C10 1.492(2) . ?
N2 C13 1.329(2) . ?
N2 C15 1.498(2) . ?
C1 C2 1.382(3) . ?
C1 C6 1.386(3) . ?
C2 C3 1.394(3) . ?
C3 C4 1.392(3) . ?
C3 C7 1.495(2) . ?
C4 C5 1.385(3) . ?
C5 C6 1.385(3) . ?
C7 C8 1.410(2) . ?
C7 C13 1.393(2) . ?
C9 C10 1.530(3) . ?
C10 C11 1.519(3) . ?
C10 C12 1.526(3) . ?
C14 C15 1.527(3) . ?
C15 C16 1.520(3) . ?
C15 C17 1.522(3) . ?
C26 C27 1.512(4) . ?
C27 C28 1.531(5) . ?
C28 C29 1.476(4) . ?
